data_4038054
loop_
_publ_author_name
'Niki, Misaki'
'Hirata, Yushi'
'Nakazaki, Atsuo'
'Wu, Jing'
'Kawagishi, Hirokazu'
'Nishikawa, Toshio'

_publ_section_title
;
 Biomimetic Synthesis of Chaxine and its Related Compounds.
;
_journal_name_full 'The Journal of organic chemistry'
_journal_paper_doi 10.1021/acs.joc.9b03482
_journal_year 2020
_chemical_absolute_configuration 'CHOOSE rm ad rmad syn or unk'
_chemical_formula_moiety 'C28 H44 O5'
_chemical_formula_sum 'C28 H44 O5'
_chemical_formula_weight 460.65
_space_group_crystal_system monoclinic
_space_group_IT_number 4
_space_group_name_Hall 'P 2yb'
_space_group_name_H-M_alt 'P 1 21 1'
_atom_sites_solution_hydrogens geom
_atom_sites_solution_primary direct
_atom_sites_solution_secondary difmap
_cell_angle_alpha 90.0000
_cell_angle_beta 94.290(7)
_cell_angle_gamma 90.0000
_cell_formula_units_Z 2
_cell_length_a 12.4242(7)
_cell_length_b 7.1204(4)
_cell_length_c 14.6853(7)
_cell_measurement_reflns_used 9264
_cell_measurement_temperature 123
_cell_measurement_theta_max 68.03
_cell_measurement_theta_min 3.02
_cell_volume 1295.50(12)
_computing_cell_refinement 'RAPID AUTO'
_computing_data_collection 'RAPID AUTO (Rigaku, ????)'
_computing_data_reduction 'RAPID AUTO'
_computing_molecular_graphics 'CrystalStructure 4.3'
_computing_publication_material 'CrystalStructure 4.3 (Rigaku, 2018)'
_computing_structure_refinement 'SHELXL97 (Sheldrick, 2008)'
_computing_structure_solution 'SIR2014 (Burla, et al., 2014)'
_diffrn_ambient_temperature 123
_diffrn_detector_area_resol_mean 10.000
_diffrn_measured_fraction_theta_full 0.992
_diffrn_measured_fraction_theta_max 0.990
_diffrn_measurement_device_type 'Rigaku R-AXIS RAPID'
_diffrn_measurement_method \w
_diffrn_radiation_type 'Cu K\a'
_diffrn_radiation_wavelength 1.54187
_diffrn_reflns_av_R_equivalents 0.0574
_diffrn_reflns_av_unetI/netI 0.0753
_diffrn_reflns_Laue_measured_fraction_full 0.992
_diffrn_reflns_Laue_measured_fraction_max 0.990
_diffrn_reflns_limit_h_max 14
_diffrn_reflns_limit_h_min -14
_diffrn_reflns_limit_k_max 7
_diffrn_reflns_limit_k_min -8
_diffrn_reflns_limit_l_max 17
_diffrn_reflns_limit_l_min -17
_diffrn_reflns_number 14184
_diffrn_reflns_point_group_measured_fraction_full 0.888
_diffrn_reflns_point_group_measured_fraction_max 0.885
_diffrn_reflns_theta_full 67.687
_diffrn_reflns_theta_max 68.111
_diffrn_reflns_theta_min 3.018
_diffrn_standards_number 0
_exptl_absorpt_coefficient_mu 0.629
_exptl_absorpt_correction_T_max 0.969
_exptl_absorpt_correction_T_min 0.620
_exptl_absorpt_correction_type multi-scan
_exptl_absorpt_process_details 'ABSCOR (Rigaku, 1995)'
_exptl_crystal_colour colorless
_exptl_crystal_density_diffrn 1.181
_exptl_crystal_density_method 'not measured'
_exptl_crystal_description block
_exptl_crystal_F_000 504.00
_exptl_crystal_size_max 0.150
_exptl_crystal_size_mid 0.051
_exptl_crystal_size_min 0.050
_refine_diff_density_max 0.43
_refine_diff_density_min -0.24
_refine_ls_abs_structure_details 'Flack, H. D. (1983), Acta Cryst. A39, 876-881.  1649 Friedel Pairs'
_refine_ls_abs_structure_Flack -0.0(5)
_refine_ls_extinction_method none
_refine_ls_goodness_of_fit_ref 1.036
_refine_ls_hydrogen_treatment mixed
_refine_ls_number_parameters 302
_refine_ls_number_reflns 4200
_refine_ls_number_restraints 1
_refine_ls_R_factor_all 0.1041
_refine_ls_R_factor_gt 0.0655
_refine_ls_shift/su_max 0.000
_refine_ls_structure_factor_coef Fsqd
_refine_ls_weighting_details 'w = 1/[\s^2^(Fo^2^)+(0.0892P)^2^+0.2552P] where P=(Fo^2^+2Fc^2^)/3'
_refine_ls_weighting_scheme calc
_refine_ls_wR_factor_gt 0.1583
_refine_ls_wR_factor_ref 0.1798
_reflns_Friedel_coverage 0.646
_reflns_Friedel_fraction_full 0.765
_reflns_Friedel_fraction_max 0.761
_reflns_number_gt 2768
_reflns_number_total 4200
_reflns_threshold_expression F^2^>2.0\s(F^2^)
_cod_data_source_file jo9b03482_si_002.cif
_cod_data_source_block 191015-niki-04-
_cod_original_cell_volume 1295.51(11)
_cod_database_code 4038054

loop_
_space_group_symop_id
_space_group_symop_operation_xyz
1 +X,+Y,+Z
2 -X,1/2+Y,-Z

loop_
_atom_site_label
_atom_site_type_symbol
_atom_site_fract_x
_atom_site_fract_y
_atom_site_fract_z
_atom_site_U_iso_or_equiv
_atom_site_adp_type
_atom_site_occupancy
_atom_site_site_symmetry_order
_atom_site_calc_flag
_atom_site_refinement_flags_posn
_atom_site_refinement_flags_adp
_atom_site_refinement_flags_occupancy
_atom_site_disorder_assembly
_atom_site_disorder_group
O1 O 0.0141(3) 0.5434(5) 0.7739(2) 0.0402(10) Uani 1 1 d . . . . .
O2 O -0.1275(3) 0.8727(6) 0.7531(2) 0.0476(10) Uani 1 1 d . . . . .
H2 H -0.1163 0.8196 0.8040 0.057 Uiso 1 1 calc R U . . .
O3 O -0.0411(3) 0.6921(6) 0.9025(2) 0.0447(10) Uani 1 1 d . . . . .
H3 H -0.0202 0.7432 0.9523 0.054 Uiso 1 1 calc R U . . .
O4 O 0.1012(3) 0.8545(7) 0.6051(3) 0.0643(13) Uani 1 1 d . . . . .
O5 O -0.0597(4) 0.2217(6) 0.7027(3) 0.0649(14) Uani 1 1 d . . . . .
C1 C -0.0047(5) 0.6443(8) 0.6886(4) 0.0430(15) Uani 1 1 d . . . . .
C2 C 0.0491(4) 0.6288(8) 0.8586(3) 0.0366(13) Uani 1 1 d . . . . .
C3 C 0.2472(4) 0.6897(8) 0.9839(3) 0.0366(13) Uani 1 1 d . . . . .
C4 C 0.1260(4) 0.7905(8) 0.8469(4) 0.0368(13) Uani 1 1 d . . . . .
C5 C 0.1648(5) 0.5365(8) 1.0028(3) 0.0393(14) Uani 1 1 d . . . . .
H5A H 0.2029 0.4282 1.0328 0.047 Uiso 1 1 calc R U . . .
H5B H 0.1133 0.5861 1.0451 0.047 Uiso 1 1 calc R U . . .
C6 C 0.1827(4) 0.8534(8) 0.9354(4) 0.0409(13) Uani 1 1 d . . . . .
H6 H 0.1252 0.8897 0.9761 0.049 Uiso 1 1 calc R U . . .
C7 C -0.1193(5) 0.7376(8) 0.6818(4) 0.0440(15) Uani 1 1 d . . . . .
C8 C 0.1395(5) 0.8612(9) 0.7647(4) 0.0443(14) Uani 1 1 d . . . . .
H8 H 0.1891 0.9618 0.7603 0.053 Uiso 1 1 calc R U . . .
C9 C 0.3968(5) 0.7043(9) 1.1226(4) 0.0437(14) Uani 1 1 d . . . . .
H9 H 0.4586 0.7070 1.0827 0.052 Uiso 1 1 calc R U . . .
C10 C 0.0006(5) 0.4925(9) 0.6165(4) 0.0459(15) Uani 1 1 d . . . . .
H10A H 0.0730 0.4340 0.6225 0.055 Uiso 1 1 calc R U . . .
H10B H -0.0091 0.5511 0.5553 0.055 Uiso 1 1 calc R U . . .
C11 C 0.1026(5) 0.4704(8) 0.9147(4) 0.0427(14) Uani 1 1 d . . . . .
H11A H 0.1530 0.4036 0.8768 0.051 Uiso 1 1 calc R U . . .
H11B H 0.0465 0.3798 0.9304 0.051 Uiso 1 1 calc R U . . .
C12 C 0.0819(5) 0.7923(9) 0.6809(4) 0.0454(14) Uani 1 1 d . . . . .
C13 C 0.2997(4) 0.7936(8) 1.0682(4) 0.0393(13) Uani 1 1 d . . . . .
H13 H 0.2421 0.8090 1.1117 0.047 Uiso 1 1 calc R U . . .
C14 C -0.1460(5) 0.8400(10) 0.5915(4) 0.0552(17) Uani 1 1 d . . . . .
H14A H -0.1413 0.7519 0.5407 0.066 Uiso 1 1 calc R U . . .
H14B H -0.2193 0.8912 0.5904 0.066 Uiso 1 1 calc R U . . .
H14C H -0.0945 0.9427 0.5855 0.066 Uiso 1 1 calc R U . . .
C15 C -0.1965(5) 0.4239(9) 0.6262(4) 0.0552(18) Uani 1 1 d . . . . .
H15A H -0.2205 0.4718 0.5647 0.066 Uiso 1 1 calc R U . . .
H15B H -0.2471 0.3235 0.6417 0.066 Uiso 1 1 calc R U . . .
C16 C 0.3335(5) 0.6146(9) 0.9251(4) 0.0465(15) Uani 1 1 d . . . . .
H16A H 0.3850 0.7149 0.9140 0.056 Uiso 1 1 calc R U . . .
H16B H 0.3717 0.5102 0.9568 0.056 Uiso 1 1 calc R U . . .
H16C H 0.2995 0.5703 0.8667 0.056 Uiso 1 1 calc R U . . .
C17 C -0.2017(5) 0.5826(9) 0.6950(4) 0.0524(17) Uani 1 1 d . . . . .
H17A H -0.1890 0.5306 0.7574 0.063 Uiso 1 1 calc R U . . .
H17B H -0.2751 0.6377 0.6895 0.063 Uiso 1 1 calc R U . . .
C18 C -0.0841(6) 0.3405(9) 0.6235(4) 0.0539(17) Uani 1 1 d . . . . .
H18 H -0.0836 0.2599 0.5678 0.065 Uiso 1 1 calc R U . . .
C19 C 0.2627(5) 1.0137(8) 0.9383(4) 0.0504(17) Uani 1 1 d . . . . .
H19A H 0.2253 1.1364 0.9330 0.060 Uiso 1 1 calc R U . . .
H19B H 0.3121 1.0024 0.8887 0.060 Uiso 1 1 calc R U . . .
C20 C 0.6037(6) 0.8169(12) 1.4004(4) 0.065(2) Uani 1 1 d . . . . .
H20 H 0.6347 0.8889 1.4546 0.078 Uiso 1 1 calc R U . . .
C21 C 0.4296(6) 0.8161(10) 1.2059(5) 0.0610(19) Uani 1 1 d . . . . .
H21 H 0.3696 0.8559 1.2376 0.073 Uiso 1 1 calc R U . . .
C22 C 0.5440(6) 0.9535(10) 1.3354(4) 0.0606(19) Uani 1 1 d . . . . .
H22 H 0.4746 0.9854 1.3621 0.073 Uiso 1 1 calc R U . . .
C23 C 0.3242(6) 0.9916(10) 1.0324(4) 0.0578(18) Uani 1 1 d . . . . .
H23A H 0.3004 1.0883 1.0750 0.069 Uiso 1 1 calc R U . . .
H23B H 0.4027 1.0065 1.0272 0.069 Uiso 1 1 calc R U . . .
C24 C 0.5155(7) 0.8683(11) 1.2429(5) 0.075(2) Uani 1 1 d . . . . .
H24 H 0.5753 0.8522 1.2069 0.090 Uiso 1 1 calc R U . . .
C25 C 0.3818(6) 0.5012(9) 1.1514(4) 0.0560(18) Uani 1 1 d . . . . .
H25A H 0.3603 0.4250 1.0975 0.067 Uiso 1 1 calc R U . . .
H25B H 0.4499 0.4531 1.1805 0.067 Uiso 1 1 calc R U . . .
H25C H 0.3257 0.4947 1.1948 0.067 Uiso 1 1 calc R U . . .
C26 C 0.6938(8) 0.721(2) 1.3576(7) 0.146(5) Uani 1 1 d . . . . .
H26A H 0.7440 0.8149 1.3367 0.175 Uiso 1 1 calc R U . . .
H26B H 0.7321 0.6383 1.4026 0.175 Uiso 1 1 calc R U . . .
H26C H 0.6647 0.6460 1.3055 0.175 Uiso 1 1 calc R U . . .
C27 C 0.6032(13) 1.1318(16) 1.3255(6) 0.175(7) Uani 1 1 d . . . . .
H27A H 0.6214 1.1863 1.3860 0.210 Uiso 1 1 calc R U . . .
H27B H 0.6697 1.1073 1.2955 0.210 Uiso 1 1 calc R U . . .
H27C H 0.5579 1.2198 1.2885 0.210 Uiso 1 1 calc R U . . .
C28 C 0.5264(12) 0.6734(16) 1.4326(7) 0.148(5) Uani 1 1 d . . . . .
H28A H 0.4673 0.7372 1.4606 0.177 Uiso 1 1 calc R U . . .
H28B H 0.4971 0.5985 1.3805 0.177 Uiso 1 1 calc R U . . .
H28C H 0.5645 0.5908 1.4776 0.177 Uiso 1 1 calc R U . . .
H29 H -0.030(6) 0.311(13) 0.757(5) 0.10(3) Uiso 1 1 d . . . . .

loop_
_atom_site_aniso_label
_atom_site_aniso_U_11
_atom_site_aniso_U_22
_atom_site_aniso_U_33
_atom_site_aniso_U_23
_atom_site_aniso_U_13
_atom_site_aniso_U_12
O1 0.062(2) 0.027(2) 0.0301(19) -0.0027(16) -0.0049(17) -0.0062(19)
O2 0.066(3) 0.040(3) 0.036(2) -0.0045(18) -0.0026(18) 0.002(2)
O3 0.049(2) 0.046(2) 0.039(2) -0.0097(19) 0.0040(17) -0.002(2)
O4 0.077(3) 0.072(3) 0.043(2) 0.018(2) -0.001(2) -0.024(3)
O5 0.119(4) 0.026(2) 0.046(3) 0.002(2) -0.016(2) -0.015(3)
C1 0.062(4) 0.035(4) 0.032(3) 0.006(3) -0.001(3) -0.002(3)
C2 0.049(3) 0.026(3) 0.034(3) -0.002(2) -0.001(2) 0.000(3)
C3 0.049(3) 0.027(3) 0.033(3) -0.004(3) 0.001(2) 0.005(3)
C4 0.041(3) 0.031(3) 0.038(3) 0.002(3) 0.001(2) 0.000(3)
C5 0.055(3) 0.026(3) 0.036(3) 0.003(2) 0.000(2) 0.004(3)
C6 0.045(3) 0.029(3) 0.048(3) 0.003(3) -0.002(3) -0.002(3)
C7 0.066(4) 0.027(3) 0.038(3) 0.000(3) 0.001(3) -0.003(3)
C8 0.056(3) 0.029(3) 0.046(3) 0.001(3) -0.006(3) -0.013(3)
C9 0.049(3) 0.035(3) 0.046(3) -0.004(3) -0.007(3) 0.004(3)
C10 0.064(4) 0.037(4) 0.036(3) 0.005(3) 0.003(3) 0.008(3)
C11 0.052(4) 0.030(3) 0.045(3) -0.002(3) 0.002(3) -0.003(3)
C12 0.051(3) 0.041(4) 0.044(3) 0.006(3) 0.004(3) -0.001(3)
C13 0.041(3) 0.035(3) 0.041(3) -0.002(3) -0.006(2) 0.005(3)
C14 0.075(4) 0.038(4) 0.050(4) 0.001(3) -0.013(3) -0.004(3)
C15 0.070(5) 0.048(4) 0.048(4) -0.007(3) 0.001(3) -0.017(4)
C16 0.050(3) 0.043(4) 0.046(3) -0.003(3) -0.001(3) 0.007(3)
C17 0.052(4) 0.049(4) 0.054(4) -0.001(3) -0.004(3) -0.012(3)
C18 0.090(5) 0.035(4) 0.036(3) 0.001(3) -0.001(3) -0.005(4)
C19 0.058(4) 0.031(4) 0.059(4) 0.006(3) -0.015(3) -0.002(3)
C20 0.077(5) 0.071(5) 0.045(4) -0.011(4) -0.013(3) 0.019(4)
C21 0.060(4) 0.047(4) 0.071(4) -0.018(4) -0.024(3) 0.016(4)
C22 0.084(5) 0.045(4) 0.050(4) -0.003(3) -0.015(3) -0.003(4)
C23 0.070(4) 0.037(4) 0.062(4) -0.001(3) -0.017(3) -0.001(3)
C24 0.098(6) 0.057(5) 0.067(4) -0.011(4) -0.020(4) 0.019(5)
C25 0.070(4) 0.046(4) 0.049(4) -0.002(3) -0.013(3) 0.004(3)
C26 0.101(7) 0.216(14) 0.114(7) -0.096(9) -0.042(6) 0.080(8)
C27 0.37(2) 0.090(9) 0.069(6) -0.023(6) 0.029(9) -0.084(12)
C28 0.277(16) 0.075(7) 0.097(7) 0.030(6) 0.050(8) -0.008(9)

loop_
_atom_type_symbol
_atom_type_description
_atom_type_scat_dispersion_real
_atom_type_scat_dispersion_imag
_atom_type_scat_source
C C 0.0181 0.0091
;
International Tables for Crystallography
(Vol. C, Tables 4.2.6.8 and 6.1.1.4)
;
H H 0.0000 0.0000
;
International Tables for Crystallography
(Vol. C, Table 6.1.1.4)
;
O O 0.0492 0.0322
;
International Tables for Crystallography
(Vol. C, Tables 4.2.6.8 and 6.1.1.4)
;

loop_
_geom_angle_atom_site_label_1
_geom_angle_atom_site_label_2
_geom_angle_atom_site_label_3
_geom_angle
_geom_angle_site_symmetry_1
_geom_angle_site_symmetry_3
_geom_angle_publ_flag
C2 O1 C1 124.3(4) . . ?
C7 O2 H2 109.5 . . ?
C2 O3 H3 109.5 . . ?
C18 O5 H29 107(5) . . ?
O1 C1 C12 109.8(4) . . ?
O1 C1 C10 103.7(4) . . ?
C12 C1 C10 112.1(5) . . ?
O1 C1 C7 110.6(4) . . ?
C12 C1 C7 110.3(4) . . ?
C10 C1 C7 110.1(4) . . ?
O3 C2 O1 109.7(4) . . ?
O3 C2 C4 109.8(4) . . ?
O1 C2 C4 112.3(4) . . ?
O3 C2 C11 108.7(4) . . ?
O1 C2 C11 104.4(4) . . ?
C4 C2 C11 111.8(4) . . ?
C16 C3 C5 111.1(5) . . ?
C16 C3 C13 110.5(4) . . ?
C5 C3 C13 116.3(4) . . ?
C16 C3 C6 111.3(4) . . ?
C5 C3 C6 106.7(4) . . ?
C13 C3 C6 100.4(4) . . ?
C8 C4 C6 126.2(5) . . ?
C8 C4 C2 121.0(5) . . ?
C6 C4 C2 112.8(4) . . ?
C11 C5 C3 111.5(4) . . ?
C11 C5 H5A 109.3 . . ?
C3 C5 H5A 109.3 . . ?
C11 C5 H5B 109.3 . . ?
C3 C5 H5B 109.3 . . ?
H5A C5 H5B 108.0 . . ?
C4 C6 C19 121.1(5) . . ?
C4 C6 C3 111.4(5) . . ?
C19 C6 C3 103.7(4) . . ?
C4 C6 H6 106.6 . . ?
C19 C6 H6 106.6 . . ?
C3 C6 H6 106.6 . . ?
O2 C7 C17 107.9(4) . . ?
O2 C7 C14 107.0(5) . . ?
C17 C7 C14 110.6(5) . . ?
O2 C7 C1 110.6(4) . . ?
C17 C7 C1 107.5(5) . . ?
C14 C7 C1 113.2(5) . . ?
C4 C8 C12 123.4(5) . . ?
C4 C8 H8 118.3 . . ?
C12 C8 H8 118.3 . . ?
C21 C9 C25 108.1(5) . . ?
C21 C9 C13 111.2(5) . . ?
C25 C9 C13 115.5(5) . . ?
C21 C9 H9 107.2 . . ?
C25 C9 H9 107.2 . . ?
C13 C9 H9 107.2 . . ?
C1 C10 C18 113.2(5) . . ?
C1 C10 H10A 108.9 . . ?
C18 C10 H10A 108.9 . . ?
C1 C10 H10B 108.9 . . ?
C18 C10 H10B 108.9 . . ?
H10A C10 H10B 107.7 . . ?
C2 C11 C5 113.8(5) . . ?
C2 C11 H11A 108.8 . . ?
C5 C11 H11A 108.8 . . ?
C2 C11 H11B 108.8 . . ?
C5 C11 H11B 108.8 . . ?
H11A C11 H11B 107.7 . . ?
O4 C12 C8 121.5(6) . . ?
O4 C12 C1 120.1(5) . . ?
C8 C12 C1 118.4(5) . . ?
C9 C13 C23 112.8(5) . . ?
C9 C13 C3 119.2(4) . . ?
C23 C13 C3 104.3(4) . . ?
C9 C13 H13 106.6 . . ?
C23 C13 H13 106.6 . . ?
C3 C13 H13 106.6 . . ?
C7 C14 H14A 109.5 . . ?
C7 C14 H14B 109.5 . . ?
H14A C14 H14B 109.5 . . ?
C7 C14 H14C 109.5 . . ?
H14A C14 H14C 109.5 . . ?
H14B C14 H14C 109.5 . . ?
C17 C15 C18 113.1(5) . . ?
C17 C15 H15A 109.0 . . ?
C18 C15 H15A 109.0 . . ?
C17 C15 H15B 109.0 . . ?
C18 C15 H15B 109.0 . . ?
H15A C15 H15B 107.8 . . ?
C3 C16 H16A 109.5 . . ?
C3 C16 H16B 109.5 . . ?
H16A C16 H16B 109.5 . . ?
C3 C16 H16C 109.5 . . ?
H16A C16 H16C 109.5 . . ?
H16B C16 H16C 109.5 . . ?
C15 C17 C7 113.0(5) . . ?
C15 C17 H17A 109.0 . . ?
C7 C17 H17A 109.0 . . ?
C15 C17 H17B 109.0 . . ?
C7 C17 H17B 109.0 . . ?
H17A C17 H17B 107.8 . . ?
O5 C18 C10 111.4(5) . . ?
O5 C18 C15 110.1(5) . . ?
C10 C18 C15 111.5(5) . . ?
O5 C18 H18 107.9 . . ?
C10 C18 H18 107.9 . . ?
C15 C18 H18 107.9 . . ?
C6 C19 C23 103.3(5) . . ?
C6 C19 H19A 111.1 . . ?
C23 C19 H19A 111.1 . . ?
C6 C19 H19B 111.1 . . ?
C23 C19 H19B 111.1 . . ?
H19A C19 H19B 109.1 . . ?
C26 C20 C28 109.7(9) . . ?
C26 C20 C22 112.2(7) . . ?
C28 C20 C22 109.9(7) . . ?
C26 C20 H20 108.3 . . ?
C28 C20 H20 108.3 . . ?
C22 C20 H20 108.3 . . ?
C24 C21 C9 134.8(7) . . ?
C24 C21 H21 112.6 . . ?
C9 C21 H21 112.6 . . ?
C27 C22 C24 110.0(7) . . ?
C27 C22 C20 112.8(8) . . ?
C24 C22 C20 112.3(6) . . ?
C27 C22 H22 107.1 . . ?
C24 C22 H22 107.1 . . ?
C20 C22 H22 107.1 . . ?
C19 C23 C13 107.6(5) . . ?
C19 C23 H23A 110.2 . . ?
C13 C23 H23A 110.2 . . ?
C19 C23 H23B 110.2 . . ?
C13 C23 H23B 110.2 . . ?
H23A C23 H23B 108.5 . . ?
C21 C24 C22 131.6(8) . . ?
C21 C24 H24 114.2 . . ?
C22 C24 H24 114.2 . . ?
C9 C25 H25A 109.5 . . ?
C9 C25 H25B 109.5 . . ?
H25A C25 H25B 109.5 . . ?
C9 C25 H25C 109.5 . . ?
H25A C25 H25C 109.5 . . ?
H25B C25 H25C 109.5 . . ?
C20 C26 H26A 109.5 . . ?
C20 C26 H26B 109.5 . . ?
H26A C26 H26B 109.5 . . ?
C20 C26 H26C 109.5 . . ?
H26A C26 H26C 109.5 . . ?
H26B C26 H26C 109.5 . . ?
C22 C27 H27A 109.5 . . ?
C22 C27 H27B 109.5 . . ?
H27A C27 H27B 109.5 . . ?
C22 C27 H27C 109.5 . . ?
H27A C27 H27C 109.5 . . ?
H27B C27 H27C 109.5 . . ?
C20 C28 H28A 109.5 . . ?
C20 C28 H28B 109.5 . . ?
H28A C28 H28B 109.5 . . ?
C20 C28 H28C 109.5 . . ?
H28A C28 H28C 109.5 . . ?
H28B C28 H28C 109.5 . . ?

loop_
_geom_bond_atom_site_label_1
_geom_bond_atom_site_label_2
_geom_bond_distance
_geom_bond_site_symmetry_2
_geom_bond_publ_flag
O1 C2 1.423(6) . ?
O1 C1 1.448(6) . ?
O2 C7 1.431(6) . ?
O2 H2 0.8400 . ?
O3 C2 1.408(6) . ?
O3 H3 0.8400 . ?
O4 C12 1.238(6) . ?
O5 C18 1.452(7) . ?
O5 H29 1.06(9) . ?
C1 C12 1.516(8) . ?
C1 C10 1.518(8) . ?
C1 C7 1.568(8) . ?
C2 C4 1.515(7) . ?
C2 C11 1.520(8) . ?
C3 C16 1.524(8) . ?
C3 C5 1.536(8) . ?
C3 C13 1.543(7) . ?
C3 C6 1.557(7) . ?
C4 C8 1.329(7) . ?
C4 C6 1.499(7) . ?
C5 C11 1.531(7) . ?
C5 H5A 0.9900 . ?
C5 H5B 0.9900 . ?
C6 C19 1.512(8) . ?
C6 H6 1.0000 . ?
C7 C17 1.527(8) . ?
C7 C14 1.528(8) . ?
C8 C12 1.462(7) . ?
C8 H8 0.9500 . ?
C9 C21 1.491(8) . ?
C9 C25 1.522(9) . ?
C9 C13 1.535(7) . ?
C9 H9 1.0000 . ?
C10 C18 1.518(9) . ?
C10 H10A 0.9900 . ?
C10 H10B 0.9900 . ?
C11 H11A 0.9900 . ?
C11 H11B 0.9900 . ?
C13 C23 1.543(9) . ?
C13 H13 1.0000 . ?
C14 H14A 0.9800 . ?
C14 H14B 0.9800 . ?
C14 H14C 0.9800 . ?
C15 C17 1.520(9) . ?
C15 C18 1.521(9) . ?
C15 H15A 0.9900 . ?
C15 H15B 0.9900 . ?
C16 H16A 0.9800 . ?
C16 H16B 0.9800 . ?
C16 H16C 0.9800 . ?
C17 H17A 0.9900 . ?
C17 H17B 0.9900 . ?
C18 H18 1.0000 . ?
C19 C23 1.536(8) . ?
C19 H19A 0.9900 . ?
C19 H19B 0.9900 . ?
C20 C26 1.490(11) . ?
C20 C28 1.503(13) . ?
C20 C22 1.517(9) . ?
C20 H20 1.0000 . ?
C21 C24 1.219(9) . ?
C21 H21 0.9500 . ?
C22 C27 1.480(13) . ?
C22 C24 1.505(9) . ?
C22 H22 1.0000 . ?
C23 H23A 0.9900 . ?
C23 H23B 0.9900 . ?
C24 H24 0.9500 . ?
C25 H25A 0.9800 . ?
C25 H25B 0.9800 . ?
C25 H25C 0.9800 . ?
C26 H26A 0.9800 . ?
C26 H26B 0.9800 . ?
C26 H26C 0.9800 . ?
C27 H27A 0.9800 . ?
C27 H27B 0.9800 . ?
C27 H27C 0.9800 . ?
C28 H28A 0.9800 . ?
C28 H28B 0.9800 . ?
C28 H28C 0.9800 . ?

loop_
_geom_hbond_atom_site_label_D
_geom_hbond_atom_site_label_H
_geom_hbond_atom_site_label_A
_geom_hbond_site_symmetry_D
_geom_hbond_site_symmetry_H
_geom_hbond_site_symmetry_A
_geom_hbond_distance_DA
_geom_hbond_distance_DH
_geom_hbond_distance_HA
_geom_hbond_angle_DHA
_geom_hbond_publ_flag
O2 H2 O1 . . . 2.934(5) 0.840 2.607 104.6 no
O2 H2 O3 . . . 2.696(5) 0.840 1.894 159.2 no
O5 H29 O1 . . . 2.653(6) 1.06(8) 1.76(9) 139(7) no

loop_
_geom_torsion_atom_site_label_1
_geom_torsion_atom_site_label_2
_geom_torsion_atom_site_label_3
_geom_torsion_atom_site_label_4
_geom_torsion
_geom_torsion_site_symmetry_1
_geom_torsion_site_symmetry_2
_geom_torsion_site_symmetry_3
_geom_torsion_site_symmetry_4
_geom_torsion_publ_flag
C2 O1 C1 C12 40.1(7) . . . . ?
C2 O1 C1 C10 160.0(5) . . . . ?
C2 O1 C1 C7 -82.0(6) . . . . ?
C1 O1 C2 O3 87.4(6) . . . . ?
C1 O1 C2 C4 -34.9(6) . . . . ?
C1 O1 C2 C11 -156.2(5) . . . . ?
O3 C2 C4 C8 -110.2(6) . . . . ?
O1 C2 C4 C8 12.1(7) . . . . ?
C11 C2 C4 C8 129.1(6) . . . . ?
O3 C2 C4 C6 70.7(5) . . . . ?
O1 C2 C4 C6 -167.0(4) . . . . ?
C11 C2 C4 C6 -50.0(6) . . . . ?
C16 C3 C5 C11 -63.5(6) . . . . ?
C13 C3 C5 C11 169.0(5) . . . . ?
C6 C3 C5 C11 58.0(6) . . . . ?
C8 C4 C6 C19 1.1(9) . . . . ?
C2 C4 C6 C19 -179.8(5) . . . . ?
C8 C4 C6 C3 -121.1(6) . . . . ?
C2 C4 C6 C3 57.9(6) . . . . ?
C16 C3 C6 C4 60.7(6) . . . . ?
C5 C3 C6 C4 -60.6(5) . . . . ?
C13 C3 C6 C4 177.7(4) . . . . ?
C16 C3 C6 C19 -71.1(6) . . . . ?
C5 C3 C6 C19 167.6(4) . . . . ?
C13 C3 C6 C19 45.9(5) . . . . ?
O1 C1 C7 O2 62.3(5) . . . . ?
C12 C1 C7 O2 -59.5(6) . . . . ?
C10 C1 C7 O2 176.3(4) . . . . ?
O1 C1 C7 C17 -55.3(5) . . . . ?
C12 C1 C7 C17 -177.1(5) . . . . ?
C10 C1 C7 C17 58.7(6) . . . . ?
O1 C1 C7 C14 -177.7(5) . . . . ?
C12 C1 C7 C14 60.5(6) . . . . ?
C10 C1 C7 C14 -63.7(6) . . . . ?
C6 C4 C8 C12 179.6(5) . . . . ?
C2 C4 C8 C12 0.6(9) . . . . ?
O1 C1 C10 C18 60.6(6) . . . . ?
C12 C1 C10 C18 179.0(5) . . . . ?
C7 C1 C10 C18 -57.8(6) . . . . ?
O3 C2 C11 C5 -73.5(6) . . . . ?
O1 C2 C11 C5 169.6(5) . . . . ?
C4 C2 C11 C5 48.0(6) . . . . ?
C3 C5 C11 C2 -53.9(6) . . . . ?
C4 C8 C12 O4 -175.8(6) . . . . ?
C4 C8 C12 C1 5.6(9) . . . . ?
O1 C1 C12 O4 158.2(5) . . . . ?
C10 C1 C12 O4 43.5(7) . . . . ?
C7 C1 C12 O4 -79.5(7) . . . . ?
O1 C1 C12 C8 -23.1(7) . . . . ?
C10 C1 C12 C8 -137.8(5) . . . . ?
C7 C1 C12 C8 99.1(6) . . . . ?
C21 C9 C13 C23 62.4(7) . . . . ?
C25 C9 C13 C23 -173.9(5) . . . . ?
C21 C9 C13 C3 -174.7(5) . . . . ?
C25 C9 C13 C3 -51.0(7) . . . . ?
C16 C3 C13 C9 -44.8(7) . . . . ?
C5 C3 C13 C9 83.0(6) . . . . ?
C6 C3 C13 C9 -162.4(5) . . . . ?
C16 C3 C13 C23 82.2(6) . . . . ?
C5 C3 C13 C23 -150.1(5) . . . . ?
C6 C3 C13 C23 -35.4(5) . . . . ?
C18 C15 C17 C7 53.8(7) . . . . ?
O2 C7 C17 C15 -176.7(5) . . . . ?
C14 C7 C17 C15 66.7(7) . . . . ?
C1 C7 C17 C15 -57.4(6) . . . . ?
C1 C10 C18 O5 -71.6(6) . . . . ?
C1 C10 C18 C15 51.9(6) . . . . ?
C17 C15 C18 O5 75.4(7) . . . . ?
C17 C15 C18 C10 -48.7(7) . . . . ?
C4 C6 C19 C23 -163.6(5) . . . . ?
C3 C6 C19 C23 -37.7(6) . . . . ?
C25 C9 C21 C24 95.8(10) . . . . ?
C13 C9 C21 C24 -136.4(9) . . . . ?
C26 C20 C22 C27 -77.2(10) . . . . ?
C28 C20 C22 C27 160.4(8) . . . . ?
C26 C20 C22 C24 47.8(10) . . . . ?
C28 C20 C22 C24 -74.5(8) . . . . ?
C6 C19 C23 C13 15.1(7) . . . . ?
C9 C13 C23 C19 144.2(5) . . . . ?
C3 C13 C23 C19 13.3(7) . . . . ?
C9 C21 C24 C22 -168.2(8) . . . . ?
C27 C22 C24 C21 -126.3(12) . . . . ?
C20 C22 C24 C21 107.1(10) . . . . ?
